data_1528785
loop_
_publ_author_name
'Pastrana-Fabregas, R.'
'Isasi-Marin, J.'
'Cascales, C.'
'Saez-Puche, R.'

_publ_section_title
;
 Synthesis, structure and magnetic properties of R-W-O-N (R = Nd and Eu)
 oxynitrides
;
_journal_name_full 'Journal of Solid State Chemistry'
_journal_page_first 92
_journal_page_last 97
_journal_volume 180
_journal_year 2007
_chemical_formula_sum 'N0.95 Nd O3.05 W'
_chemical_name_systematic 'Nd W O3.05 N0.95'
_space_group_IT_number 88
_symmetry_space_group_name_Hall '-I 4ad'
_symmetry_space_group_name_H-M 'I 41/a :2'
_cell_angle_alpha 90
_cell_angle_beta 90
_cell_angle_gamma 90
_cell_formula_units_Z 4
_cell_length_a 5.255
_cell_length_b 5.255
_cell_length_c 11.399
_cell_volume 314.784
_citation_journal_id_ASTM JSSCBI
_cod_data_source_file Pastrana-Fabregas_JSSCBI_2007_1219.cif
_cod_data_source_block N0.95Nd1O3.05W1
_cod_original_cell_volume 314.7837
_cod_original_formula_sum 'N0.95 Nd1 O3.05 W1'
_cod_database_code 1528785

loop_
_symmetry_equiv_pos_as_xyz
x,y,z
-y+3/4,x+1/4,z+1/4
-x+1/2,-y,z+1/2
y+3/4,-x+3/4,z+3/4
-x,-y,-z
y-3/4,-x-1/4,-z-1/4
x-1/2,y,-z-1/2
-y-3/4,x-3/4,-z-3/4
x+1/2,y+1/2,z+1/2
-y+5/4,x+3/4,z+3/4
-x+1,-y+1/2,z+1
y+5/4,-x+5/4,z+5/4
-x+1/2,-y+1/2,-z+1/2
y-1/4,-x+1/4,-z+1/4
x,y+1/2,-z
-y-1/4,x-1/4,-z-1/4

loop_
_atom_site_label
_atom_site_type_symbol
_atom_site_fract_x
_atom_site_fract_y
_atom_site_fract_z
_atom_site_occupancy
_atom_site_U_iso_or_equiv
W1 W+5 0 0.25 0.125 1 0.0
O1 O-2 0.15 0.08 0.211 0.7625 0.0
N1 N-3 0.15 0.08 0.211 0.2375 0.0
Nd1 Nd+3 0 0.25 0.625 1 0.0
